data_4033669
loop_
_publ_author_name
'Arredondo, Vanessa'
'Roa, Daniel E.'
'Gutman, Eugene S.'
'Huynh, Nancy O.'
'Van Vranken, David L.'

_publ_section_title
;
 Total Synthesis of (+-)-Brazilin using a [4+1] Palladium-Catalyzed
 Carbenylative Annulation.
;
_journal_name_full 'The Journal of organic chemistry'
_journal_paper_doi 10.1021/acs.joc.9b02343
_journal_year 2019
_chemical_formula_sum 'C32 H30 O5'
_chemical_formula_weight 494.56
_space_group_crystal_system monoclinic
_space_group_IT_number 14
_space_group_name_Hall '-P 2yn'
_space_group_name_H-M_alt 'P 1 21/n 1'
_symmetry_space_group_name_Hall '-P 2yn'
_symmetry_space_group_name_H-M 'P 1 21/n 1'
_atom_sites_solution_hydrogens geom
_atom_sites_solution_primary 'dual space'
_atom_sites_solution_secondary difmap
_audit_creation_method SHELXL-2014/7
_cell_angle_alpha 90
_cell_angle_beta 112.280(5)
_cell_angle_gamma 90
_cell_formula_units_Z 4
_cell_length_a 19.682(6)
_cell_length_b 5.2523(17)
_cell_length_c 25.856(8)
_cell_measurement_reflns_used 3707
_cell_measurement_temperature 133(2)
_cell_measurement_theta_max 25.05
_cell_measurement_theta_min 2.24
_cell_volume 2473.3(13)
_computing_cell_refinement 'Bruker SAINT 8.34a, 2013'
_computing_data_collection 'Bruker APEX2 2014.11-0, 2014'
_computing_data_reduction 'Bruker SAINT 8.34a, 2013'
_computing_molecular_graphics 'Bruker SHELXTL'
_computing_publication_material 'Bruker SHELXTL'
_computing_structure_refinement 'SHELXL-2014/7 (Sheldrick, 2014)'
_computing_structure_solution 'Bruker SHELXTL 2014/4'
_diffrn_ambient_temperature 133(2)
_diffrn_measured_fraction_theta_full 0.992
_diffrn_measured_fraction_theta_max 0.992
_diffrn_measurement_device_type 'Bruker SMART APEX II CCD'
_diffrn_measurement_method '\f and \w scans'
_diffrn_radiation_type MoK\a
_diffrn_radiation_wavelength 0.71073
_diffrn_reflns_av_unetI/netI 0.0554
_diffrn_reflns_Laue_measured_fraction_full 0.992
_diffrn_reflns_Laue_measured_fraction_max 0.992
_diffrn_reflns_limit_h_max 21
_diffrn_reflns_limit_h_min -23
_diffrn_reflns_limit_k_max 6
_diffrn_reflns_limit_k_min 0
_diffrn_reflns_limit_l_max 31
_diffrn_reflns_limit_l_min 0
_diffrn_reflns_number 4576
_diffrn_reflns_point_group_measured_fraction_full 0.992
_diffrn_reflns_point_group_measured_fraction_max 0.992
_diffrn_reflns_theta_full 25.451
_diffrn_reflns_theta_max 25.451
_diffrn_reflns_theta_min 1.642
_diffrn_source 'fine-focus sealed tube'
_exptl_absorpt_coefficient_mu 0.089
_exptl_absorpt_correction_T_max 0.861965
_exptl_absorpt_correction_T_min 0.734358
_exptl_absorpt_correction_type multi-scan
_exptl_absorpt_process_details 'Bruker TWINABS 2012/1'
_exptl_crystal_colour colorless
_exptl_crystal_density_diffrn 1.328
_exptl_crystal_density_meas ?
_exptl_crystal_density_method not_measured
_exptl_crystal_description irregular
_exptl_crystal_F_000 1048
_exptl_crystal_size_max 0.384
_exptl_crystal_size_mid 0.259
_exptl_crystal_size_min 0.146
_refine_diff_density_max 0.172
_refine_diff_density_min -0.206
_refine_diff_density_rms 0.043
_refine_ls_extinction_method none
_refine_ls_goodness_of_fit_ref 1.012
_refine_ls_hydrogen_treatment constr
_refine_ls_matrix_type full
_refine_ls_number_parameters 346
_refine_ls_number_reflns 4576
_refine_ls_number_restraints 0
_refine_ls_restrained_S_all 1.012
_refine_ls_R_factor_all 0.0778
_refine_ls_R_factor_gt 0.0437
_refine_ls_shift/su_max 0.001
_refine_ls_shift/su_mean 0.000
_refine_ls_structure_factor_coef Fsqd
_refine_ls_weighting_details 'w=1/[\s^2^(Fo^2^)+(0.0435P)^2^+0.3511P] where P=(Fo^2^+2Fc^2^)/3'
_refine_ls_weighting_scheme calc
_refine_ls_wR_factor_gt 0.0846
_refine_ls_wR_factor_ref 0.0967
_reflns_Friedel_coverage 0.000
_reflns_number_gt 3322
_reflns_number_total 4576
_reflns_threshold_expression 'I > 2\s(I)'
_cod_data_source_file jo9b02343_si_002.cif
_cod_data_source_block dvv16
_cod_depositor_comments
;
The following automatic conversions were performed:

'_exptl_crystal_density_meas' value 'not_measured' was changed to '?'
- the value is perceived as not measured.

Automatic conversion script
Id: cif_fix_values 4973 2017-02-22 13:04:09Z antanas 
;
_cod_original_cell_volume 2473.4(14)
_cod_database_code 4033669
_shelx_shelxl_version_number 2014/7
_shelx_space_group_comment
; 
The symmetry employed for this shelxl refinement is uniquely defined 
by the following loop, which should always be used as a source of 
symmetry information in preference to the above space-group names. 
They are only intended as comments. 
;
_shelx_estimated_absorpt_t_min 0.967
_shelx_estimated_absorpt_t_max 0.987
_exptl_absorpt_special_details
; 
HKLF 5 dataset constructed from all observations involving domain 1 
9440 Corrected reflections written to file twin5.hkl 
Reflections merged according to point-group 2/m 
Single reflections that also occur in composites omitted 
Minimum and maximum apparent transmission:  0.734358  0.861965 
Additional spherical absorption correction applied with mu*r =  0.1000 
;

loop_
_space_group_symop_operation_xyz
'x, y, z'
'-x+1/2, y+1/2, -z+1/2'
'-x, -y, -z'
'x-1/2, -y-1/2, z-1/2'

loop_
_atom_site_label
_atom_site_type_symbol
_atom_site_fract_x
_atom_site_fract_y
_atom_site_fract_z
_atom_site_U_iso_or_equiv
_atom_site_adp_type
_atom_site_occupancy
_atom_site_site_symmetry_order
_atom_site_calc_flag
_atom_site_refinement_flags_posn
_atom_site_refinement_flags_adp
_atom_site_refinement_flags_occupancy
_atom_site_disorder_assembly
_atom_site_disorder_group
O1 O 0.14488(9) 0.2378(4) 0.79268(7) 0.0341(5) Uani 0.92 1 d . . P A 1
O1B O 0.1420(11) 0.628(4) 0.8363(9) 0.034(5) Uani 0.08 1 d . . P A 2
O2 O 0.49900(8) 0.2605(3) 0.83564(6) 0.0253(4) Uani 1 1 d . . . . .
O3 O 0.49811(8) -0.0445(3) 0.91361(6) 0.0240(4) Uani 1 1 d . . . . .
O4 O 0.13548(8) 0.3217(3) 0.93232(6) 0.0246(4) Uani 1 1 d . . . . .
O5 O 0.26692(8) 0.9198(3) 1.07201(6) 0.0223(4) Uani 1 1 d . . . . .
C1 C 0.11692(13) 0.4512(6) 0.81264(11) 0.0383(7) Uani 1 1 d . . . . .
H1A H 0.0921 0.4175 0.8389 0.046 Uiso 0.92 1 calc R U P A 1
H1B H 0.0960 0.5941 0.7864 0.046 Uiso 0.92 1 calc R U P A 1
H1C H 0.0914 0.4706 0.7717 0.046 Uiso 0.08 1 calc R U P A 2
H1D H 0.0898 0.3419 0.8295 0.046 Uiso 0.08 1 calc R U P A 2
C2 C 0.19580(12) 0.4118(4) 0.83289(9) 0.0241(5) Uani 1 1 d . . . . .
C3 C 0.24524(11) 0.5567(4) 0.81043(9) 0.0244(5) Uani 1 1 d . . . . .
H3A H 0.2256 0.5545 0.7691 0.029 Uiso 1 1 calc R U . . .
H3B H 0.2518 0.7354 0.8236 0.029 Uiso 1 1 calc R U . . .
C4 C 0.31566(11) 0.4096(4) 0.83465(8) 0.0190(5) Uani 1 1 d . . . . .
C5 C 0.37634(11) 0.4187(4) 0.81933(9) 0.0206(5) Uani 1 1 d . . . . .
H5A H 0.3766 0.5299 0.7904 0.025 Uiso 1 1 calc R U . . .
C6 C 0.43625(11) 0.2640(4) 0.84665(8) 0.0189(5) Uani 1 1 d . . . . .
C7 C 0.43527(11) 0.0975(4) 0.88911(9) 0.0181(5) Uani 1 1 d . . . . .
C8 C 0.37505(11) 0.0917(4) 0.90453(8) 0.0180(5) Uani 1 1 d . . . . .
H8A H 0.3746 -0.0187 0.9335 0.022 Uiso 1 1 calc R U . . .
C9 C 0.31515(11) 0.2493(4) 0.87712(8) 0.0184(5) Uani 1 1 d . . . . .
C10 C 0.24438(11) 0.2815(4) 0.88781(8) 0.0193(5) Uani 1 1 d . . . . .
H10A H 0.2237 0.1113 0.8912 0.023 Uiso 1 1 calc R U . . .
C11 C 0.25359(11) 0.4450(4) 0.93875(8) 0.0172(5) Uani 1 1 d . . . . .
C12 C 0.19645(11) 0.4695(4) 0.95866(8) 0.0185(5) Uani 1 1 d . . . . .
C13 C 0.20245(11) 0.6330(4) 1.00205(8) 0.0192(5) Uani 1 1 d . . . . .
H13A H 0.1623 0.6534 1.0135 0.023 Uiso 1 1 calc R U . . .
C14 C 0.26733(11) 0.7681(4) 1.02908(8) 0.0183(5) Uani 1 1 d . . . . .
C15 C 0.32568(11) 0.7371(4) 1.01283(9) 0.0198(5) Uani 1 1 d . . . . .
H15A H 0.3708 0.8229 1.0319 0.024 Uiso 1 1 calc R U . . .
C16 C 0.31730(11) 0.5768(4) 0.96766(8) 0.0184(5) Uani 1 1 d . . . . .
H16A H 0.3576 0.5576 0.9563 0.022 Uiso 1 1 calc R U . . .
C17 C 0.08268(12) 0.3039(5) 0.95755(9) 0.0265(6) Uani 1 1 d . . . . .
H17A H 0.0611 0.4736 0.9581 0.032 Uiso 1 1 calc R U . . .
H17B H 0.1066 0.2435 0.9966 0.032 Uiso 1 1 calc R U . . .
C18 C 0.02352(11) 0.1210(4) 0.92468(8) 0.0219(5) Uani 1 1 d . . . . .
C19 C 0.03413(12) -0.0615(5) 0.88999(10) 0.0302(6) Uani 1 1 d . . . . .
H19A H 0.0796 -0.0706 0.8852 0.036 Uiso 1 1 calc R U . . .
C20 C -0.02166(13) -0.2312(5) 0.86220(11) 0.0370(6) Uani 1 1 d . . . . .
H20A H -0.0144 -0.3547 0.8379 0.044 Uiso 1 1 calc R U . . .
C21 C -0.08770(12) -0.2230(5) 0.86937(10) 0.0294(6) Uani 1 1 d . . . . .
H21A H -0.1250 -0.3441 0.8512 0.035 Uiso 1 1 calc R U . . .
C22 C -0.09939(12) -0.0386(5) 0.90299(9) 0.0267(5) Uani 1 1 d . . . . .
H22A H -0.1451 -0.0288 0.9073 0.032 Uiso 1 1 calc R U . . .
C23 C -0.04381(12) 0.1321(5) 0.93036(10) 0.0290(6) Uani 1 1 d . . . . .
H23A H -0.0519 0.2595 0.9535 0.035 Uiso 1 1 calc R U . . .
C24 C 0.33560(12) 1.0386(5) 1.10527(9) 0.0264(5) Uani 1 1 d . . . . .
H24A H 0.3505 1.1597 1.0822 0.032 Uiso 1 1 calc R U . . .
H24B H 0.3745 0.9081 1.1201 0.032 Uiso 1 1 calc R U . . .
C25 C 0.32537(11) 1.1769(4) 1.15256(9) 0.0198(5) Uani 1 1 d . . . . .
C26 C 0.27761(12) 1.3815(4) 1.14173(9) 0.0225(5) Uani 1 1 d . . . . .
H26A H 0.2497 1.4275 1.1041 0.027 Uiso 1 1 calc R U . . .
C27 C 0.26971(12) 1.5198(4) 1.18441(9) 0.0241(5) Uani 1 1 d . . . . .
H27A H 0.2362 1.6583 1.1761 0.029 Uiso 1 1 calc R U . . .
C28 C 0.31073(12) 1.4562(4) 1.23923(9) 0.0253(5) Uani 1 1 d . . . . .
H28A H 0.3059 1.5517 1.2688 0.030 Uiso 1 1 calc R U . . .
C29 C 0.35893(12) 1.2531(5) 1.25097(9) 0.0253(5) Uani 1 1 d . . . . .
H29A H 0.3873 1.2093 1.2887 0.030 Uiso 1 1 calc R U . . .
C30 C 0.36599(12) 1.1134(4) 1.20782(9) 0.0237(5) Uani 1 1 d . . . . .
H30A H 0.3989 0.9731 1.2161 0.028 Uiso 1 1 calc R U . . .
C31 C 0.50868(13) 0.4655(4) 0.80271(10) 0.0300(6) Uani 1 1 d . . . . .
H31A H 0.5582 0.4577 0.8023 0.045 Uiso 1 1 calc R U . . .
H31B H 0.5022 0.6280 0.8189 0.045 Uiso 1 1 calc R U . . .
H31C H 0.4723 0.4513 0.7644 0.045 Uiso 1 1 calc R U . . .
C32 C 0.49414(12) -0.2559(4) 0.94704(9) 0.0244(5) Uani 1 1 d . . . . .
H32A H 0.5398 -0.3539 0.9583 0.037 Uiso 1 1 calc R U . . .
H32B H 0.4527 -0.3649 0.9254 0.037 Uiso 1 1 calc R U . . .
H32C H 0.4871 -0.1939 0.9804 0.037 Uiso 1 1 calc R U . . .

loop_
_atom_site_aniso_label
_atom_site_aniso_U_11
_atom_site_aniso_U_22
_atom_site_aniso_U_33
_atom_site_aniso_U_23
_atom_site_aniso_U_13
_atom_site_aniso_U_12
O1 0.0217(9) 0.0522(12) 0.0240(9) -0.0110(9) 0.0039(7) -0.0069(9)
O1B 0.025(12) 0.020(11) 0.055(14) -0.008(11) 0.012(11) -0.014(10)
O2 0.0212(8) 0.0270(9) 0.0323(9) 0.0068(8) 0.0153(7) 0.0007(7)
O3 0.0195(8) 0.0217(8) 0.0305(9) 0.0082(7) 0.0091(7) 0.0026(7)
O4 0.0186(8) 0.0337(9) 0.0232(8) -0.0100(7) 0.0100(7) -0.0111(7)
O5 0.0178(8) 0.0275(9) 0.0208(8) -0.0097(7) 0.0064(6) -0.0043(7)
C1 0.0225(14) 0.061(2) 0.0301(14) 0.0087(15) 0.0090(11) 0.0110(14)
C2 0.0191(12) 0.0324(13) 0.0176(11) -0.0071(11) 0.0032(9) 0.0005(11)
C3 0.0221(12) 0.0314(13) 0.0180(12) 0.0023(11) 0.0055(10) 0.0045(11)
C4 0.0192(12) 0.0190(11) 0.0160(11) -0.0027(10) 0.0035(9) 0.0003(10)
C5 0.0231(12) 0.0206(12) 0.0186(11) 0.0011(10) 0.0084(10) -0.0030(10)
C6 0.0181(11) 0.0196(11) 0.0207(11) -0.0039(10) 0.0093(9) -0.0018(10)
C7 0.0158(11) 0.0144(11) 0.0207(11) -0.0022(10) 0.0031(9) 0.0003(9)
C8 0.0228(12) 0.0152(11) 0.0154(11) -0.0002(9) 0.0064(9) -0.0015(10)
C9 0.0183(11) 0.0182(11) 0.0174(11) -0.0053(9) 0.0053(9) -0.0044(10)
C10 0.0200(11) 0.0176(12) 0.0194(11) -0.0027(9) 0.0065(9) -0.0028(10)
C11 0.0189(11) 0.0160(11) 0.0156(11) 0.0018(9) 0.0054(9) 0.0010(9)
C12 0.0153(11) 0.0198(11) 0.0171(11) 0.0006(10) 0.0023(9) -0.0019(10)
C13 0.0156(11) 0.0257(12) 0.0173(11) -0.0020(10) 0.0074(9) -0.0031(10)
C14 0.0198(11) 0.0195(11) 0.0153(10) -0.0009(10) 0.0063(9) -0.0016(10)
C15 0.0194(11) 0.0182(11) 0.0204(11) -0.0016(10) 0.0059(9) -0.0042(10)
C16 0.0179(11) 0.0200(11) 0.0182(11) 0.0019(10) 0.0078(9) 0.0007(10)
C17 0.0215(12) 0.0387(15) 0.0224(12) -0.0060(11) 0.0118(10) -0.0093(11)
C18 0.0204(12) 0.0260(12) 0.0174(11) 0.0021(10) 0.0051(9) -0.0058(10)
C19 0.0185(12) 0.0308(14) 0.0398(14) -0.0077(12) 0.0092(11) -0.0021(11)
C20 0.0268(14) 0.0301(14) 0.0508(16) -0.0177(13) 0.0111(12) -0.0048(12)
C21 0.0211(13) 0.0233(13) 0.0365(14) 0.0021(11) 0.0026(11) -0.0043(11)
C22 0.0199(12) 0.0337(14) 0.0258(13) 0.0043(11) 0.0078(10) -0.0055(11)
C23 0.0274(13) 0.0358(14) 0.0260(12) -0.0077(11) 0.0125(11) -0.0080(11)
C24 0.0202(12) 0.0334(14) 0.0249(12) -0.0104(11) 0.0076(10) -0.0092(11)
C25 0.0158(11) 0.0205(12) 0.0227(11) -0.0057(10) 0.0069(9) -0.0091(10)
C26 0.0195(12) 0.0269(13) 0.0179(11) 0.0002(10) 0.0034(9) -0.0057(10)
C27 0.0240(12) 0.0192(12) 0.0291(13) -0.0036(10) 0.0099(10) -0.0019(10)
C28 0.0310(13) 0.0239(12) 0.0237(12) -0.0055(11) 0.0134(10) -0.0045(11)
C29 0.0297(13) 0.0271(13) 0.0162(11) 0.0019(10) 0.0054(9) -0.0014(11)
C30 0.0238(12) 0.0178(12) 0.0287(13) -0.0005(10) 0.0091(10) -0.0003(10)
C31 0.0290(13) 0.0252(13) 0.0422(15) 0.0070(12) 0.0207(12) -0.0016(11)
C32 0.0256(12) 0.0199(12) 0.0257(12) 0.0039(10) 0.0074(10) 0.0024(11)

loop_
_atom_type_symbol
_atom_type_description
_atom_type_scat_dispersion_real
_atom_type_scat_dispersion_imag
_atom_type_scat_source
C C 0.0033 0.0016 'International Tables Vol C Tables 4.2.6.8 and 6.1.1.4'
H H 0.0000 0.0000 'International Tables Vol C Tables 4.2.6.8 and 6.1.1.4'
O O 0.0106 0.0060 'International Tables Vol C Tables 4.2.6.8 and 6.1.1.4'

loop_
_geom_angle_atom_site_label_1
_geom_angle_atom_site_label_2
_geom_angle_atom_site_label_3
_geom_angle
C1 O1 C2 60.40(16)
C1 O1B C2 62.4(10)
C6 O2 C31 116.64(17)
C7 O3 C32 117.02(16)
C12 O4 C17 117.52(16)
C14 O5 C24 116.33(16)
O1B C1 C2 74.5(11)
O1 C1 C2 60.86(15)
C1 C2 O1 58.74(16)
C1 C2 C3 123.0(2)
O1 C2 C3 114.16(17)
C1 C2 C10 126.9(2)
O1 C2 C10 113.41(18)
C3 C2 C10 108.22(17)
C1 C2 O1B 43.1(7)
C3 C2 O1B 101.7(7)
C10 C2 O1B 117.6(8)
C4 C3 C2 101.96(18)
C9 C4 C5 120.6(2)
C9 C4 C3 111.12(18)
C5 C4 C3 128.2(2)
C6 C5 C4 119.38(19)
O2 C6 C5 124.24(19)
O2 C6 C7 115.71(19)
C5 C6 C7 120.05(18)
O3 C7 C8 124.94(19)
O3 C7 C6 114.80(17)
C8 C7 C6 120.22(19)
C7 C8 C9 119.40(19)
C4 C9 C8 120.30(18)
C4 C9 C10 110.89(19)
C8 C9 C10 128.79(19)
C11 C10 C9 113.61(17)
C11 C10 C2 112.05(17)
C9 C10 C2 99.91(16)
C16 C11 C12 116.36(19)
C16 C11 C10 122.49(18)
C12 C11 C10 121.15(18)
O4 C12 C13 122.91(18)
O4 C12 C11 115.82(18)
C13 C12 C11 121.27(19)
C12 C13 C14 120.20(19)
O5 C14 C15 125.42(19)
O5 C14 C13 114.61(17)
C15 C14 C13 119.94(19)
C14 C15 C16 118.63(19)
C11 C16 C15 123.41(19)
O4 C17 C18 109.09(17)
C19 C18 C23 118.9(2)
C19 C18 C17 122.43(19)
C23 C18 C17 118.7(2)
C18 C19 C20 119.9(2)
C21 C20 C19 120.8(2)
C22 C21 C20 119.8(2)
C21 C22 C23 119.3(2)
C22 C23 C18 121.3(2)
O5 C24 C25 108.12(17)
C26 C25 C30 118.5(2)
C26 C25 C24 120.10(19)
C30 C25 C24 121.3(2)
C27 C26 C25 121.4(2)
C26 C27 C28 119.7(2)
C27 C28 C29 119.9(2)
C28 C29 C30 120.1(2)
C29 C30 C25 120.5(2)

loop_
_geom_bond_atom_site_label_1
_geom_bond_atom_site_label_2
_geom_bond_distance
O1 C1 1.428(3)
O1 C2 1.460(3)
O1B C1 1.12(2)
O1B C2 1.58(2)
O2 C6 1.369(2)
O2 C31 1.430(3)
O3 C7 1.376(2)
O3 C32 1.427(3)
O4 C12 1.374(2)
O4 C17 1.424(2)
O5 C14 1.369(2)
O5 C24 1.441(3)
C1 C2 1.453(3)
C2 C3 1.514(3)
C2 C10 1.539(3)
C3 C4 1.501(3)
C4 C9 1.387(3)
C4 C5 1.394(3)
C5 C6 1.385(3)
C6 C7 1.409(3)
C7 C8 1.387(3)
C8 C9 1.394(3)
C9 C10 1.529(3)
C10 C11 1.525(3)
C11 C16 1.378(3)
C11 C12 1.409(3)
C12 C13 1.382(3)
C13 C14 1.395(3)
C14 C15 1.374(3)
C15 C16 1.398(3)
C17 C18 1.500(3)
C18 C19 1.382(3)
C18 C23 1.389(3)
C19 C20 1.385(3)
C20 C21 1.381(3)
C21 C22 1.378(3)
C22 C23 1.384(3)
C24 C25 1.500(3)
C25 C26 1.385(3)
C25 C30 1.388(3)
C26 C27 1.379(3)
C27 C28 1.380(3)
C28 C29 1.383(3)
C29 C30 1.386(3)

loop_
_geom_torsion_atom_site_label_1
_geom_torsion_atom_site_label_2
_geom_torsion_atom_site_label_3
_geom_torsion_atom_site_label_4
_geom_torsion
O1B C1 C2 C3 -70.1(12)
O1 C1 C2 C3 100.2(2)
O1B C1 C2 C10 92.6(12)
O1 C1 C2 C10 -97.2(3)
C1 O1 C2 C3 -115.2(2)
C1 O1 C2 C10 120.2(2)
C1 O1B C2 C3 126.4(8)
C1 O1B C2 C10 -115.7(8)
C1 C2 C3 C4 -168.0(2)
O1 C2 C3 C4 -100.7(2)
C10 C2 C3 C4 26.6(2)
O1B C2 C3 C4 151.0(8)
C2 C3 C4 C9 -14.8(2)
C2 C3 C4 C5 165.0(2)
C9 C4 C5 C6 0.5(3)
C3 C4 C5 C6 -179.2(2)
C31 O2 C6 C5 13.7(3)
C31 O2 C6 C7 -165.88(19)
C4 C5 C6 O2 -178.9(2)
C4 C5 C6 C7 0.6(3)
C32 O3 C7 C8 16.4(3)
C32 O3 C7 C6 -165.77(18)
O2 C6 C7 O3 0.2(3)
C5 C6 C7 O3 -179.33(19)
O2 C6 C7 C8 178.20(19)
C5 C6 C7 C8 -1.4(3)
O3 C7 C8 C9 178.65(19)
C6 C7 C8 C9 0.9(3)
C5 C4 C9 C8 -1.0(3)
C3 C4 C9 C8 178.78(19)
C5 C4 C9 C10 177.61(19)
C3 C4 C9 C10 -2.6(3)
C7 C8 C9 C4 0.3(3)
C7 C8 C9 C10 -178.1(2)
C4 C9 C10 C11 -101.1(2)
C8 C9 C10 C11 77.4(3)
C4 C9 C10 C2 18.4(2)
C8 C9 C10 C2 -163.2(2)
C1 C2 C10 C11 -71.6(3)
O1 C2 C10 C11 -139.16(18)
C3 C2 C10 C11 93.1(2)
O1B C2 C10 C11 -21.3(8)
C1 C2 C10 C9 167.8(2)
O1 C2 C10 C9 100.21(19)
C3 C2 C10 C9 -27.5(2)
O1B C2 C10 C9 -141.9(8)
C9 C10 C11 C16 7.9(3)
C2 C10 C11 C16 -104.4(2)
C9 C10 C11 C12 -172.32(19)
C2 C10 C11 C12 75.4(2)
C17 O4 C12 C13 -11.5(3)
C17 O4 C12 C11 168.45(19)
C16 C11 C12 O4 -175.03(18)
C10 C11 C12 O4 5.2(3)
C16 C11 C12 C13 4.9(3)
C10 C11 C12 C13 -174.86(19)
O4 C12 C13 C14 176.61(19)
C11 C12 C13 C14 -3.3(3)
C24 O5 C14 C15 -5.4(3)
C24 O5 C14 C13 172.80(19)
C12 C13 C14 O5 -178.80(18)
C12 C13 C14 C15 -0.5(3)
O5 C14 C15 C16 -179.41(19)
C13 C14 C15 C16 2.5(3)
C12 C11 C16 C15 -2.9(3)
C10 C11 C16 C15 176.88(19)
C14 C15 C16 C11 -0.8(3)
C12 O4 C17 C18 -176.17(17)
O4 C17 C18 C19 21.3(3)
O4 C17 C18 C23 -160.2(2)
C23 C18 C19 C20 -0.8(3)
C17 C18 C19 C20 177.7(2)
C18 C19 C20 C21 -1.0(4)
C19 C20 C21 C22 2.3(4)
C20 C21 C22 C23 -1.7(4)
C21 C22 C23 C18 -0.1(4)
C19 C18 C23 C22 1.4(3)
C17 C18 C23 C22 -177.2(2)
C14 O5 C24 C25 -175.24(18)
O5 C24 C25 C26 -64.7(3)
O5 C24 C25 C30 118.9(2)
C30 C25 C26 C27 -0.3(3)
C24 C25 C26 C27 -176.9(2)
C25 C26 C27 C28 0.8(3)
C26 C27 C28 C29 -0.6(3)
C27 C28 C29 C30 -0.1(3)
C28 C29 C30 C25 0.6(3)
C26 C25 C30 C29 -0.3(3)
C24 C25 C30 C29 176.1(2)
